data_4109202
loop_
_publ_author_name
'Michael A. Shestopalov'
'Yuri V. Mironov'
'Konstantin A. Brylev'
'Svetlana G. Kozlova'
'Vladimir E. Fedorov'
'Hartmut Spies'
'Hans-J\"urgen Pietzsch'
'Holger Stephan'
'Gerhard Geipel'
'Gerd Bernhard'

_publ_contact_author_address
;Nikolaev Institute of Inorganic Chemistry,
SB Russian Academy of Sciences,
Akad. Lavrentiev prospekt 3,
Novosibirsk 90,
630090 Russia
;
_publ_contact_author_email fed@che.nsk.su
_publ_contact_author_fax '007 383 3309489'
_publ_contact_author_name 'Prof. Vladimir E. Fedorov'
_publ_contact_author_phone '007 383 3309253'
_publ_section_title
;
 Cluster Core Controlled Reactions of Substitution of Terminal Bromide
 Ligands by Triphenylphosphine in Octahedral Rhenium Chalcobromide
 Complexes
;
_journal_name_full 'Journal of the American Chemical Society'
_journal_page_first 3714
_journal_page_last 3721
_journal_paper_doi 10.1021/ja0668062
_journal_volume 129
_journal_year 2007
_chemical_formula_moiety fac-[{Re6Se7Br}(PPh3)3Br3]
_chemical_formula_sum 'C54 H45 Br4 P3 Re6 Se7'
_chemical_formula_weight 2776.37
_space_group_IT_number 2
_symmetry_cell_setting triclinic
_symmetry_Int_Tables_number 2
_symmetry_space_group_name_Hall '-P 1'
_symmetry_space_group_name_H-M 'P -1'
_atom_sites_solution_hydrogens geom
_atom_sites_solution_primary direct
_atom_sites_solution_secondary difmap
_audit_creation_method SHELXL-97
_cell_angle_alpha 77.159(5)
_cell_angle_beta 75.012(4)
_cell_angle_gamma 67.931(5)
_cell_formula_units_Z 2
_cell_length_a 11.6642(16)
_cell_length_b 14.880(2)
_cell_length_c 20.446(4)
_cell_measurement_reflns_used 5866
_cell_measurement_temperature 293(2)
_cell_measurement_theta_max 30.21
_cell_measurement_theta_min 2.73
_cell_volume 3145.6(9)
_computing_structure_refinement 'SHELXL-97 (Sheldrick, 1997)'
_computing_structure_solution 'SHELXS-97 (Sheldrick, 1990)'
_diffrn_ambient_temperature 293(2)
_diffrn_detector_area_resol_mean 25
_diffrn_measured_fraction_theta_full 0.957
_diffrn_measured_fraction_theta_max 0.955
_diffrn_measurement_device_type 'Bruker Nonius X8Apex CCD area-detector'
_diffrn_measurement_method '\f scans'
_diffrn_radiation_monochromator graphite
_diffrn_radiation_probe x-ray
_diffrn_radiation_type MoK\a
_diffrn_radiation_wavelength 0.71073
_diffrn_reflns_av_R_equivalents 0.0241
_diffrn_reflns_av_sigmaI/netI 0.0432
_diffrn_reflns_limit_h_max 14
_diffrn_reflns_limit_h_min -10
_diffrn_reflns_limit_k_max 18
_diffrn_reflns_limit_k_min -15
_diffrn_reflns_limit_l_max 24
_diffrn_reflns_limit_l_min -24
_diffrn_reflns_number 21371
_diffrn_reflns_theta_full 25.00
_diffrn_reflns_theta_max 25.68
_diffrn_reflns_theta_min 3.10
_diffrn_source 'fine-focus sealed tube'
_diffrn_standards_decay_% 0
_diffrn_standards_number 0
_exptl_absorpt_coefficient_mu 18.199
_exptl_absorpt_correction_T_max 0.201
_exptl_absorpt_correction_T_min 0.130
_exptl_absorpt_correction_type multi-scan
_exptl_absorpt_process_details 'SADABS (Bruker, 2004)'
_exptl_crystal_colour 'dark red'
_exptl_crystal_density_diffrn 2.931
_exptl_crystal_description prism
_exptl_crystal_F_000 2484
_exptl_crystal_size_max 0.19
_exptl_crystal_size_mid 0.13
_exptl_crystal_size_min 0.13
_refine_diff_density_max 2.747
_refine_diff_density_min -1.249
_refine_diff_density_rms 0.238
_refine_ls_extinction_method none
_refine_ls_goodness_of_fit_ref 0.913
_refine_ls_hydrogen_treatment constr
_refine_ls_matrix_type full
_refine_ls_number_parameters 559
_refine_ls_number_reflns 11404
_refine_ls_number_restraints 24
_refine_ls_restrained_S_all 0.915
_refine_ls_R_factor_all 0.0601
_refine_ls_R_factor_gt 0.0341
_refine_ls_shift/su_max 0.002
_refine_ls_shift/su_mean 0.000
_refine_ls_structure_factor_coef Fsqd
_refine_ls_weighting_details 'calc w=1/[\s^2^(Fo^2^)+(0.0632P)^2^+0.0000P] where P=(Fo^2^+2Fc^2^)/3'
_refine_ls_weighting_scheme calc
_refine_ls_wR_factor_gt 0.0927
_refine_ls_wR_factor_ref 0.1025
_reflns_number_gt 7496
_reflns_number_total 11404
_reflns_threshold_expression >2sigma(I)
_cod_data_source_file ja0668062si20061208_071712_5.cif
_cod_data_source_block compound4
_cod_original_cell_volume 3145.7(8)
_cod_database_code 4109202

loop_
_symmetry_equiv_pos_as_xyz
'x, y, z'
'-x, -y, -z'

loop_
_atom_site_label
_atom_site_type_symbol
_atom_site_fract_x
_atom_site_fract_y
_atom_site_fract_z
_atom_site_U_iso_or_equiv
_atom_site_adp_type
_atom_site_occupancy
_atom_site_symmetry_multiplicity
_atom_site_calc_flag
_atom_site_refinement_flags
Re1 Re 0.37935(3) 0.83049(2) 0.742331(16) 0.02443(9) Uani 1 1 d .
Re2 Re 0.41245(3) 0.71766(2) 0.650673(16) 0.02284(9) Uani 1 1 d .
Re3 Re 0.43448(3) 0.63827(2) 0.778326(16) 0.02454(9) Uani 1 1 d .
Re4 Re 0.58051(3) 0.79908(2) 0.643540(16) 0.02582(9) Uani 1 1 d .
Re5 Re 0.63492(3) 0.60902(2) 0.680905(17) 0.02656(9) Uani 1 1 d .
Re6 Re 0.59994(3) 0.72319(2) 0.771894(17) 0.02753(9) Uani 1 1 d .
Br4 Br 0.68741(10) 0.90144(7) 0.54977(5) 0.0514(3) Uani 1 1 d .
Br5 Br 0.80980(9) 0.45738(7) 0.64028(6) 0.0522(3) Uani 1 1 d .
Br6 Br 0.72439(10) 0.73108(8) 0.85585(5) 0.0563(3) Uani 1 1 d .
Br7 Br 0.80036(8) 0.69122(6) 0.67473(5) 0.0372(2) Uani 1 1 d .
Se1 Se 0.54662(8) 0.90495(6) 0.73155(4) 0.0327(2) Uani 1 1 d .
Se2 Se 0.36645(8) 0.89912(6) 0.61976(4) 0.02880(19) Uani 1 1 d .
Se3 Se 0.61011(8) 0.68610(6) 0.56020(4) 0.0316(2) Uani 1 1 d .
Se4 Se 0.47108(8) 0.53633(6) 0.68755(4) 0.0293(2) Uani 1 1 d .
Se5 Se 0.65109(8) 0.54184(6) 0.80438(4) 0.0349(2) Uani 1 1 d .
Se6 Se 0.40299(8) 0.74906(6) 0.86218(4) 0.0333(2) Uani 1 1 d .
Se7 Se 0.22513(7) 0.74630(6) 0.74787(4) 0.02857(19) Uani 1 1 d .
P1 P 0.2143(2) 0.97752(16) 0.79040(11) 0.0331(5) Uani 1 1 d .
P2 P 0.2732(2) 0.73410(16) 0.56938(11) 0.0295(5) Uani 1 1 d .
P3 P 0.3397(2) 0.51915(16) 0.85875(11) 0.0322(5) Uani 1 1 d .
C111 C 0.2619(6) 1.0369(5) 0.8441(3) 0.046(3) Uani 1 1 d G
C112 C 0.1928(6) 1.1346(5) 0.8508(4) 0.065(3) Uani 1 1 d G
H112 H 0.1231 1.1671 0.8301 0.078 Uiso 1 1 calc R
C113 C 0.2277(8) 1.1837(4) 0.8886(4) 0.095(5) Uani 1 1 d G
H113 H 0.1815 1.2490 0.8931 0.113 Uiso 1 1 calc R
C114 C 0.3318(9) 1.1351(6) 0.9196(4) 0.084(4) Uani 1 1 d G
H114 H 0.3552 1.1679 0.9448 0.101 Uiso 1 1 calc R
C115 C 0.4009(7) 1.0374(7) 0.9128(4) 0.083(4) Uani 1 1 d G
H115 H 0.4705 1.0049 0.9335 0.100 Uiso 1 1 calc R
C116 C 0.3659(6) 0.9884(4) 0.8751(4) 0.070(3) Uani 1 1 d G
H116 H 0.4121 0.9230 0.8705 0.084 Uiso 1 1 calc R
C121 C 0.1520(6) 1.0799(4) 0.7275(3) 0.045(2) Uani 1 1 d G
C122 C 0.0233(6) 1.1258(5) 0.7295(4) 0.070(4) Uani 1 1 d G
H122 H -0.0340 1.1049 0.7645 0.084 Uiso 1 1 calc R
C123 C -0.0198(6) 1.2027(5) 0.6792(5) 0.100(5) Uani 1 1 d GU
H123 H -0.1059 1.2334 0.6806 0.120 Uiso 1 1 calc R
C124 C 0.0659(8) 1.2339(5) 0.6269(4) 0.089(4) Uani 1 1 d G
H124 H 0.0371 1.2854 0.5933 0.107 Uiso 1 1 calc R
C125 C 0.1946(7) 1.1881(5) 0.6249(3) 0.075(4) Uani 1 1 d G
H125 H 0.2519 1.2089 0.5899 0.090 Uiso 1 1 calc R
C126 C 0.2377(5) 1.1111(4) 0.6751(3) 0.053(3) Uani 1 1 d G
H126 H 0.3238 1.0805 0.6738 0.063 Uiso 1 1 calc R
C131 C 0.0803(6) 0.9466(5) 0.8443(3) 0.051(3) Uani 1 1 d G
C132 C -0.0029(6) 0.9309(5) 0.8139(3) 0.056(3) Uani 1 1 d G
H132 H 0.0057 0.9423 0.7666 0.067 Uiso 1 1 calc R
C133 C -0.0991(6) 0.8980(6) 0.8543(4) 0.084(4) Uani 1 1 d GU
H133 H -0.1548 0.8875 0.8340 0.101 Uiso 1 1 calc R
C134 C -0.1120(7) 0.8810(6) 0.9250(4) 0.114(5) Uani 1 1 d GU
H134 H -0.1764 0.8590 0.9521 0.136 Uiso 1 1 calc R
C135 C -0.0287(9) 0.8968(6) 0.9554(3) 0.120(5) Uani 1 1 d GU
H135 H -0.0374 0.8854 1.0027 0.144 Uiso 1 1 calc R
C136 C 0.0674(7) 0.9296(6) 0.9150(4) 0.082(4) Uani 1 1 d G
H136 H 0.1232 0.9401 0.9354 0.098 Uiso 1 1 calc R
C211 C 0.3383(5) 0.7605(4) 0.4774(2) 0.038(2) Uani 1 1 d G
C212 C 0.3256(6) 0.7121(4) 0.4302(3) 0.046(2) Uani 1 1 d G
H212 H 0.2850 0.6660 0.4449 0.055 Uiso 1 1 calc R
C213 C 0.3737(6) 0.7327(4) 0.3611(3) 0.059(3) Uani 1 1 d G
H213 H 0.3653 0.7003 0.3295 0.071 Uiso 1 1 calc R
C214 C 0.4344(6) 0.8016(5) 0.3392(2) 0.058(3) Uani 1 1 d G
H214 H 0.4666 0.8154 0.2929 0.069 Uiso 1 1 calc R
C215 C 0.4471(5) 0.8500(4) 0.3863(3) 0.049(3) Uani 1 1 d G
H215 H 0.4877 0.8961 0.3717 0.058 Uiso 1 1 calc R
C216 C 0.3990(6) 0.8294(4) 0.4555(3) 0.042(2) Uani 1 1 d G
H216 H 0.4074 0.8618 0.4870 0.050 Uiso 1 1 calc R
C221 C 0.1259(5) 0.8366(4) 0.5888(3) 0.034(2) Uani 1 1 d G
C222 C 0.0293(6) 0.8203(4) 0.6409(3) 0.047(3) Uani 1 1 d G
H222 H 0.0352 0.7569 0.6618 0.057 Uiso 1 1 calc R
C223 C -0.0763(5) 0.8989(6) 0.6617(3) 0.070(3) Uani 1 1 d G
H223 H -0.1410 0.8880 0.6965 0.084 Uiso 1 1 calc R
C224 C -0.0853(6) 0.9937(5) 0.6304(4) 0.074(4) Uani 1 1 d G
H224 H -0.1560 1.0462 0.6443 0.089 Uiso 1 1 calc R
C225 C 0.0113(8) 1.0099(4) 0.5783(4) 0.073(4) Uani 1 1 d G
H225 H 0.0053 1.0733 0.5574 0.088 Uiso 1 1 calc R
C226 C 0.1169(6) 0.9314(5) 0.5575(3) 0.052(3) Uani 1 1 d G
H226 H 0.1816 0.9422 0.5227 0.062 Uiso 1 1 calc R
C231 C 0.2242(6) 0.6317(4) 0.5691(3) 0.037(2) Uani 1 1 d G
C232 C 0.1039(5) 0.6453(5) 0.5609(3) 0.056(3) Uani 1 1 d G
H232 H 0.0444 0.7080 0.5576 0.067 Uiso 1 1 calc R
C233 C 0.0725(6) 0.5653(7) 0.5576(3) 0.078(4) Uani 1 1 d G
H233 H -0.0080 0.5745 0.5521 0.094 Uiso 1 1 calc R
C234 C 0.1614(9) 0.4717(5) 0.5624(4) 0.090(5) Uani 1 1 d G
H234 H 0.1404 0.4182 0.5602 0.108 Uiso 1 1 calc R
C235 C 0.2817(8) 0.4581(4) 0.5706(3) 0.081(4) Uani 1 1 d G
H235 H 0.3412 0.3955 0.5739 0.098 Uiso 1 1 calc R
C236 C 0.3131(6) 0.5381(5) 0.5740(3) 0.058(3) Uani 1 1 d G
H236 H 0.3936 0.5290 0.5794 0.070 Uiso 1 1 calc R
C311 C 0.2542(6) 0.5565(4) 0.9423(2) 0.036(2) Uani 1 1 d G
C312 C 0.1303(5) 0.5611(5) 0.9699(3) 0.060(3) Uani 1 1 d G
H312 H 0.0854 0.5452 0.9453 0.072 Uiso 1 1 calc R
C313 C 0.0735(5) 0.5895(5) 1.0342(4) 0.078(4) Uani 1 1 d G
H313 H -0.0094 0.5925 1.0527 0.093 Uiso 1 1 calc R
C314 C 0.1405(7) 0.6133(5) 1.0710(3) 0.069(4) Uani 1 1 d G
H314 H 0.1025 0.6323 1.1140 0.083 Uiso 1 1 calc R
C315 C 0.2644(7) 0.6087(5) 1.0434(3) 0.058(3) Uani 1 1 d G
H315 H 0.3093 0.6247 1.0680 0.070 Uiso 1 1 calc R
C316 C 0.3212(5) 0.5804(4) 0.9791(3) 0.046(2) Uani 1 1 d G
H316 H 0.4041 0.5773 0.9606 0.055 Uiso 1 1 calc R
C321 C 0.2307(5) 0.4915(5) 0.8209(3) 0.041(2) Uani 1 1 d G
C322 C 0.1121(6) 0.5606(4) 0.8166(3) 0.050(3) Uani 1 1 d G
H322 H 0.0856 0.6179 0.8358 0.061 Uiso 1 1 calc R
C323 C 0.0330(5) 0.5439(5) 0.7837(3) 0.066(3) Uani 1 1 d G
H323 H -0.0463 0.5901 0.7809 0.079 Uiso 1 1 calc R
C324 C 0.0726(7) 0.4583(6) 0.7550(3) 0.069(4) Uani 1 1 d G
H324 H 0.0197 0.4471 0.7330 0.083 Uiso 1 1 calc R
C325 C 0.1912(7) 0.3892(5) 0.7593(3) 0.075(4) Uani 1 1 d G
H325 H 0.2177 0.3319 0.7401 0.089 Uiso 1 1 calc R
C326 C 0.2703(5) 0.4058(4) 0.7922(3) 0.055(3) Uani 1 1 d G
H326 H 0.3497 0.3596 0.7951 0.066 Uiso 1 1 calc R
C331 C 0.4525(5) 0.3959(3) 0.8827(3) 0.041(2) Uani 1 1 d G
C332 C 0.5534(6) 0.3508(4) 0.8337(2) 0.048(2) Uani 1 1 d G
H332 H 0.5660 0.3831 0.7894 0.058 Uiso 1 1 calc R
C333 C 0.6355(5) 0.2573(5) 0.8511(3) 0.064(3) Uani 1 1 d G
H333 H 0.7030 0.2272 0.8183 0.077 Uiso 1 1 calc R
C334 C 0.6168(6) 0.2090(3) 0.9173(4) 0.064(3) Uani 1 1 d G
H334 H 0.6717 0.1465 0.9289 0.077 Uiso 1 1 calc R
C335 C 0.5159(7) 0.2541(4) 0.9662(3) 0.066(3) Uani 1 1 d G
H335 H 0.5033 0.2217 1.0106 0.079 Uiso 1 1 calc R
C336 C 0.4337(5) 0.3475(4) 0.9489(3) 0.043(2) Uani 1 1 d G
H336 H 0.3662 0.3777 0.9816 0.052 Uiso 1 1 calc R

loop_
_atom_site_aniso_label
_atom_site_aniso_U_11
_atom_site_aniso_U_22
_atom_site_aniso_U_33
_atom_site_aniso_U_23
_atom_site_aniso_U_13
_atom_site_aniso_U_12
Re1 0.02804(19) 0.02317(18) 0.02354(18) -0.00073(13) -0.00461(14) -0.01195(15)
Re2 0.02565(18) 0.02144(18) 0.02295(18) 0.00007(13) -0.00552(14) -0.01089(14)
Re3 0.02706(19) 0.02408(18) 0.02401(18) 0.00342(14) -0.00653(14) -0.01310(15)
Re4 0.02952(19) 0.02502(18) 0.02502(18) 0.00059(14) -0.00354(14) -0.01500(15)
Re5 0.02538(19) 0.02357(18) 0.03042(19) 0.00019(14) -0.00571(15) -0.00996(15)
Re6 0.03015(19) 0.02926(19) 0.02782(19) 0.00172(14) -0.00917(15) -0.01605(16)
Br4 0.0663(7) 0.0513(6) 0.0418(6) 0.0046(5) 0.0020(5) -0.0402(6)
Br5 0.0380(5) 0.0354(5) 0.0761(8) -0.0134(5) -0.0031(5) -0.0065(5)
Br6 0.0604(7) 0.0752(8) 0.0523(6) -0.0020(5) -0.0273(5) -0.0370(6)
Br7 0.0283(5) 0.0405(5) 0.0451(5) -0.0015(4) -0.0058(4) -0.0176(4)
Se1 0.0407(5) 0.0296(5) 0.0343(5) -0.0019(4) -0.0079(4) -0.0203(4)
Se2 0.0366(5) 0.0233(4) 0.0273(4) 0.0014(3) -0.0098(4) -0.0115(4)
Se3 0.0343(5) 0.0316(5) 0.0280(5) -0.0044(4) -0.0008(4) -0.0134(4)
Se4 0.0339(5) 0.0242(4) 0.0326(5) 0.0007(4) -0.0091(4) -0.0138(4)
Se5 0.0351(5) 0.0313(5) 0.0394(5) 0.0079(4) -0.0162(4) -0.0136(4)
Se6 0.0412(5) 0.0375(5) 0.0246(5) -0.0008(4) -0.0056(4) -0.0196(4)
Se7 0.0267(4) 0.0293(5) 0.0300(5) -0.0014(4) -0.0044(4) -0.0120(4)
P1 0.0406(14) 0.0276(12) 0.0327(13) -0.0056(10) 0.0004(10) -0.0176(11)
P2 0.0334(12) 0.0312(12) 0.0297(12) 0.0000(10) -0.0105(10) -0.0168(10)
P3 0.0359(13) 0.0331(13) 0.0307(13) 0.0065(10) -0.0077(10) -0.0204(11)
C111 0.064(7) 0.049(6) 0.037(6) -0.020(5) 0.015(5) -0.042(6)
C112 0.094(9) 0.046(7) 0.069(8) -0.020(6) -0.007(7) -0.038(7)
C113 0.141(13) 0.064(9) 0.101(11) -0.043(8) 0.012(10) -0.065(9)
C114 0.107(11) 0.087(10) 0.085(10) -0.032(8) 0.016(8) -0.073(10)
C115 0.081(9) 0.104(11) 0.090(10) -0.040(8) -0.007(7) -0.052(9)
C116 0.076(8) 0.089(9) 0.066(8) -0.043(7) -0.018(7) -0.031(7)
C121 0.043(6) 0.028(5) 0.055(6) -0.010(4) 0.008(5) -0.010(4)
C122 0.052(7) 0.048(7) 0.095(10) 0.016(6) -0.019(6) -0.011(6)
C123 0.085(7) 0.089(7) 0.119(8) -0.002(6) -0.017(6) -0.031(6)
C124 0.100(10) 0.053(8) 0.079(9) 0.011(7) -0.037(8) 0.017(7)
C125 0.121(11) 0.024(6) 0.063(8) 0.013(5) -0.009(7) -0.024(7)
C126 0.059(7) 0.035(6) 0.055(7) 0.005(5) -0.008(5) -0.014(5)
C131 0.055(7) 0.048(6) 0.050(7) -0.014(5) 0.008(5) -0.026(5)
C132 0.029(5) 0.049(6) 0.087(8) -0.010(6) 0.003(5) -0.020(5)
C133 0.083(7) 0.089(7) 0.091(7) -0.025(5) 0.000(5) -0.044(6)
C134 0.119(8) 0.124(8) 0.110(8) -0.021(6) 0.004(6) -0.070(7)
C135 0.123(8) 0.134(8) 0.103(8) -0.018(6) -0.001(6) -0.058(7)
C136 0.112(10) 0.107(10) 0.059(8) -0.014(7) 0.012(7) -0.091(9)
C211 0.041(5) 0.041(5) 0.036(5) 0.003(4) -0.015(4) -0.019(5)
C212 0.060(6) 0.053(6) 0.035(5) -0.011(5) -0.007(5) -0.029(5)
C213 0.089(9) 0.046(6) 0.045(6) -0.005(5) -0.014(6) -0.024(6)
C214 0.077(8) 0.050(7) 0.035(6) 0.003(5) -0.005(5) -0.018(6)
C215 0.051(6) 0.051(6) 0.041(6) 0.007(5) -0.001(5) -0.027(5)
C216 0.046(6) 0.048(6) 0.044(6) 0.010(5) -0.012(5) -0.038(5)
C221 0.029(5) 0.041(5) 0.034(5) -0.008(4) -0.016(4) -0.008(4)
C222 0.033(5) 0.063(7) 0.053(6) -0.023(5) -0.008(5) -0.016(5)
C223 0.050(7) 0.104(10) 0.071(8) -0.040(8) -0.005(6) -0.032(7)
C224 0.055(8) 0.069(9) 0.098(10) -0.047(8) -0.028(7) 0.009(7)
C225 0.090(9) 0.051(7) 0.073(9) -0.016(6) -0.042(7) 0.004(7)
C226 0.064(7) 0.052(7) 0.054(6) -0.008(5) -0.030(5) -0.024(6)
C231 0.043(6) 0.044(6) 0.032(5) -0.009(4) 0.000(4) -0.026(5)
C232 0.060(7) 0.071(7) 0.053(7) -0.018(6) 0.007(5) -0.048(6)
C233 0.064(8) 0.126(11) 0.071(8) -0.057(8) 0.037(6) -0.069(9)
C234 0.157(14) 0.100(11) 0.051(8) -0.044(7) 0.026(9) -0.096(11)
C235 0.158(13) 0.039(7) 0.065(8) -0.009(6) -0.029(9) -0.047(8)
C236 0.114(10) 0.043(6) 0.036(6) -0.001(5) -0.027(6) -0.042(7)
C311 0.045(6) 0.039(5) 0.026(5) 0.002(4) -0.001(4) -0.026(5)
C312 0.053(7) 0.062(7) 0.071(8) -0.020(6) 0.007(6) -0.032(6)
C313 0.058(7) 0.111(11) 0.067(8) -0.025(7) 0.025(6) -0.049(8)
C314 0.096(9) 0.071(8) 0.056(7) -0.031(6) 0.013(7) -0.050(8)
C315 0.087(9) 0.059(7) 0.042(6) 0.004(5) -0.018(6) -0.044(7)
C316 0.058(6) 0.046(6) 0.033(5) 0.009(4) -0.012(5) -0.023(5)
C321 0.044(6) 0.050(6) 0.035(5) 0.015(5) -0.014(4) -0.030(5)
C322 0.047(6) 0.072(7) 0.035(5) 0.007(5) -0.007(5) -0.031(6)
C323 0.050(7) 0.091(9) 0.066(8) 0.026(7) -0.036(6) -0.038(7)
C324 0.066(8) 0.104(10) 0.063(8) 0.009(7) -0.031(6) -0.056(8)
C325 0.100(10) 0.088(9) 0.067(8) -0.009(7) -0.030(7) -0.059(9)
C326 0.064(7) 0.060(7) 0.053(7) 0.005(5) -0.031(6) -0.030(6)
C331 0.045(6) 0.028(5) 0.056(6) 0.007(4) -0.028(5) -0.017(4)
C332 0.047(6) 0.039(6) 0.057(7) -0.001(5) -0.014(5) -0.013(5)
C333 0.065(7) 0.052(7) 0.074(8) 0.000(6) -0.029(6) -0.013(6)
C334 0.076(8) 0.035(6) 0.085(9) 0.008(6) -0.048(7) -0.009(6)
C335 0.084(9) 0.038(6) 0.085(9) 0.008(6) -0.034(7) -0.027(6)
C336 0.055(6) 0.042(6) 0.038(5) 0.010(4) -0.015(5) -0.027(5)

loop_
_atom_type_symbol
_atom_type_description
_atom_type_scat_dispersion_real
_atom_type_scat_dispersion_imag
_atom_type_scat_source
C C 0.0033 0.0016 'International Tables Vol C Tables 4.2.6.8 and 6.1.1.4'
H H 0.0000 0.0000 'International Tables Vol C Tables 4.2.6.8 and 6.1.1.4'
P P 0.1023 0.0942 'International Tables Vol C Tables 4.2.6.8 and 6.1.1.4'
Se Se -0.0929 2.2259 'International Tables Vol C Tables 4.2.6.8 and 6.1.1.4'
Br Br -0.2901 2.4595 'International Tables Vol C Tables 4.2.6.8 and 6.1.1.4'
Re Re -1.0185 7.2310 'International Tables Vol C Tables 4.2.6.8 and 6.1.1.4'

loop_
_geom_angle_atom_site_label_1
_geom_angle_atom_site_label_2
_geom_angle_atom_site_label_3
_geom_angle
P1 Re1 Se2 95.37(6)
P1 Re1 Se6 89.03(6)
Se2 Re1 Se6 175.54(3)
P1 Re1 Se7 94.29(5)
Se2 Re1 Se7 90.24(3)
Se6 Re1 Se7 88.70(3)
P1 Re1 Se1 90.05(5)
Se2 Re1 Se1 88.62(3)
Se6 Re1 Se1 92.11(3)
Se7 Re1 Se1 175.60(3)
P1 Re1 Re6 130.92(6)
Se2 Re1 Re6 118.44(2)
Se6 Re1 Re6 58.53(2)
Se7 Re1 Re6 118.17(2)
Se1 Re1 Re6 58.93(2)
P1 Re1 Re4 135.90(5)
Se2 Re1 Re4 57.84(2)
Se6 Re1 Re4 119.06(3)
Se7 Re1 Re4 117.77(2)
Se1 Re1 Re4 58.16(2)
Re6 Re1 Re4 60.603(16)
P1 Re1 Re2 138.57(6)
Se2 Re1 Re2 58.21(2)
Se6 Re1 Re2 117.72(3)
Se7 Re1 Re2 58.23(2)
Se1 Re1 Re2 117.72(2)
Re6 Re1 Re2 90.502(16)
Re4 Re1 Re2 59.558(14)
P1 Re1 Re3 134.26(5)
Se2 Re1 Re3 118.10(2)
Se6 Re1 Re3 57.81(2)
Se7 Re1 Re3 58.07(2)
Se1 Re1 Re3 118.96(2)
Re6 Re1 Re3 60.103(13)
Re4 Re1 Re3 89.647(15)
Re2 Re1 Re3 59.914(15)
Se4 Re2 Se2 175.09(3)
Se4 Re2 Se3 88.69(3)
Se2 Re2 Se3 90.60(3)
Se4 Re2 Se7 90.15(3)
Se2 Re2 Se7 90.19(3)
Se3 Re2 Se7 175.60(3)
Se4 Re2 P2 98.06(5)
Se2 Re2 P2 86.84(5)
Se3 Re2 P2 93.86(6)
Se7 Re2 P2 90.50(6)
Se4 Re2 Re4 117.76(2)
Se2 Re2 Re4 57.95(2)
Se3 Re2 Re4 58.83(2)
Se7 Re2 Re4 118.24(2)
P2 Re2 Re4 132.07(5)
Se4 Re2 Re5 57.77(2)
Se2 Re2 Re5 117.91(2)
Se3 Re2 Re5 58.50(2)
Se7 Re2 Re5 117.42(2)
P2 Re2 Re5 140.71(5)
Re4 Re2 Re5 59.998(16)
Se4 Re2 Re1 118.24(2)
Se2 Re2 Re1 58.07(2)
Se3 Re2 Re1 118.77(2)
Se7 Re2 Re1 58.29(2)
P2 Re2 Re1 129.74(5)
Re4 Re2 Re1 59.971(13)
Re5 Re2 Re1 89.448(16)
Se4 Re2 Re3 58.07(2)
Se2 Re2 Re3 118.25(2)
Se3 Re2 Re3 117.75(2)
Se7 Re2 Re3 58.19(2)
P2 Re2 Re3 137.43(5)
Re4 Re2 Re3 90.053(14)
Re5 Re2 Re3 59.253(13)
Re1 Re2 Re3 60.205(16)
Se6 Re3 Se4 175.77(3)
Se6 Re3 P3 97.83(6)
Se4 Re3 P3 86.36(6)
Se6 Re3 Se7 89.04(3)
Se4 Re3 Se7 90.23(3)
P3 Re3 Se7 92.20(6)
Se6 Re3 Se5 89.08(3)
Se4 Re3 Se5 91.32(3)
P3 Re3 Se5 92.47(6)
Se7 Re3 Se5 175.16(3)
Se6 Re3 Re5 118.80(2)
Se4 Re3 Re5 58.11(2)
P3 Re3 Re5 130.64(6)
Se7 Re3 Re5 118.39(2)
Se5 Re3 Re5 58.94(2)
Se6 Re3 Re6 58.31(2)
Se4 Re3 Re6 118.57(2)
P3 Re3 Re6 139.35(5)
Se7 Re3 Re6 117.28(2)
Se5 Re3 Re6 58.03(2)
Re5 Re3 Re6 60.497(15)
Se6 Re3 Re2 118.13(2)
Se4 Re3 Re2 58.14(2)
P3 Re3 Re2 130.53(5)
Se7 Re3 Re2 58.26(2)
Se5 Re3 Re2 119.04(2)
Re5 Re3 Re2 60.158(15)
Re6 Re3 Re2 89.894(14)
Se6 Re3 Re1 58.25(2)
Se4 Re3 Re1 117.99(2)
P3 Re3 Re1 139.27(6)
Se7 Re3 Re1 58.19(2)
Se5 Re3 Re1 117.12(2)
Re5 Re3 Re1 89.780(14)
Re6 Re3 Re1 59.093(14)
Re2 Re3 Re1 59.882(12)
Se2 Re4 Se1 89.35(3)
Se2 Re4 Se3 90.83(3)
Se1 Re4 Se3 176.82(3)
Se2 Re4 Br4 93.29(3)
Se1 Re4 Br4 92.86(3)
Se3 Re4 Br4 90.30(3)
Se2 Re4 Br7 177.15(3)
Se1 Re4 Br7 89.37(3)
Se3 Re4 Br7 90.30(3)
Br4 Re4 Br7 89.31(3)
Se2 Re4 Re2 58.74(2)
Se1 Re4 Re2 119.18(2)
Se3 Re4 Re2 58.41(2)
Br4 Re4 Re2 134.55(3)
Br7 Re4 Re2 119.89(2)
Se2 Re4 Re5 118.96(2)
Se1 Re4 Re5 118.79(2)
Se3 Re4 Re5 58.46(2)
Br4 Re4 Re5 132.90(3)
Br7 Re4 Re5 59.63(2)
Re2 Re4 Re5 60.260(14)
Se2 Re4 Re1 58.49(2)
Se1 Re4 Re1 58.71(2)
Se3 Re4 Re1 118.85(2)
Br4 Re4 Re1 137.22(3)
Br7 Re4 Re1 118.71(2)
Re2 Re4 Re1 60.470(14)
Re5 Re4 Re1 89.882(15)
Se2 Re4 Re6 117.75(2)
Se1 Re4 Re6 58.63(2)
Se3 Re4 Re6 118.61(2)
Br4 Re4 Re6 135.14(3)
Br7 Re4 Re6 59.45(2)
Re2 Re4 Re6 90.249(14)
Re5 Re4 Re6 60.171(13)
Re1 Re4 Re6 59.255(15)
Se4 Re5 Se3 89.01(3)
Se4 Re5 Se5 91.58(3)
Se3 Re5 Se5 176.44(3)
Se4 Re5 Br5 91.50(3)
Se3 Re5 Br5 91.95(3)
Se5 Re5 Br5 91.54(3)
Se4 Re5 Br7 177.95(3)
Se3 Re5 Br7 90.62(3)
Se5 Re5 Br7 88.67(3)
Br5 Re5 Br7 90.53(3)
Se4 Re5 Re3 58.77(2)
Se3 Re5 Re3 118.89(2)
Se5 Re5 Re3 58.70(2)
Br5 Re5 Re3 134.09(3)
Br7 Re5 Re3 119.78(3)
Se4 Re5 Re4 118.23(2)
Se3 Re5 Re4 58.68(2)
Se5 Re5 Re4 118.08(2)
Br5 Re5 Re4 135.23(3)
Br7 Re5 Re4 59.93(2)
Re3 Re5 Re4 90.684(15)
Se4 Re5 Re2 58.49(2)
Se3 Re5 Re2 58.30(2)
Se5 Re5 Re2 119.22(2)
Br5 Re5 Re2 135.13(3)
Br7 Re5 Re2 119.67(3)
Re3 Re5 Re2 60.589(15)
Re4 Re5 Re2 59.742(13)
Se4 Re5 Re6 118.95(2)
Se3 Re5 Re6 118.88(3)
Se5 Re5 Re6 57.86(2)
Br5 Re5 Re6 134.89(3)
Br7 Re5 Re6 59.57(2)
Re3 Re5 Re6 60.218(14)
Re4 Re5 Re6 60.220(15)
Re2 Re5 Re6 89.980(16)
Se5 Re6 Se6 89.34(3)
Se5 Re6 Se1 176.22(3)
Se6 Re6 Se1 92.21(3)
Se5 Re6 Br6 92.27(3)
Se6 Re6 Br6 91.28(4)
Se1 Re6 Br6 91.14(3)
Se5 Re6 Br7 89.14(3)
Se6 Re6 Br7 176.92(3)
Se1 Re6 Br7 89.14(3)
Br6 Re6 Br7 91.46(4)
Se5 Re6 Re1 119.43(2)
Se6 Re6 Re1 58.81(2)
Se1 Re6 Re1 58.82(2)
Br6 Re6 Re1 133.42(3)
Br7 Re6 Re1 119.86(3)
Se5 Re6 Re3 58.63(2)
Se6 Re6 Re3 58.14(2)
Se1 Re6 Re3 119.55(2)
Br6 Re6 Re3 134.99(3)
Br7 Re6 Re3 118.81(2)
Re1 Re6 Re3 60.804(16)
Se5 Re6 Re5 58.70(2)
Se6 Re6 Re5 117.41(2)
Se1 Re6 Re5 117.57(3)
Br6 Re6 Re5 136.51(3)
Br7 Re6 Re5 59.53(2)
Re1 Re6 Re5 90.070(16)
Re3 Re6 Re5 59.285(13)
Se5 Re6 Re4 118.30(2)
Se6 Re6 Re4 118.87(3)
Se1 Re6 Re4 57.96(2)
Br6 Re6 Re4 135.22(3)
Br7 Re6 Re4 59.71(2)
Re1 Re6 Re4 60.142(13)
Re3 Re6 Re4 89.783(15)
Re5 Re6 Re4 59.609(16)
Re5 Br7 Re6 60.91(2)
Re5 Br7 Re4 60.43(2)
Re6 Br7 Re4 60.84(2)
Re4 Se1 Re1 63.13(2)
Re4 Se1 Re6 63.41(2)
Re1 Se1 Re6 62.25(2)
Re4 Se2 Re1 63.66(2)
Re4 Se2 Re2 63.31(2)
Re1 Se2 Re2 63.72(2)
Re2 Se3 Re5 63.21(2)
Re2 Se3 Re4 62.76(2)
Re5 Se3 Re4 62.86(2)
Re5 Se4 Re3 63.11(2)
Re5 Se4 Re2 63.74(2)
Re3 Se4 Re2 63.79(2)
Re6 Se5 Re3 63.34(2)
Re6 Se5 Re5 63.44(2)
Re3 Se5 Re5 62.36(2)
Re3 Se6 Re6 63.55(2)
Re3 Se6 Re1 63.94(2)
Re6 Se6 Re1 62.66(2)
Re3 Se7 Re2 63.55(2)
Re3 Se7 Re1 63.74(2)
Re2 Se7 Re1 63.48(2)
C121 P1 C131 106.5(3)
C121 P1 C111 101.4(3)
C131 P1 C111 104.9(3)
C121 P1 Re1 115.2(2)
C131 P1 Re1 110.9(2)
C111 P1 Re1 116.8(2)
C231 P2 C221 105.3(3)
C231 P2 C211 100.7(3)
C221 P2 C211 106.4(3)
C231 P2 Re2 119.4(2)
C221 P2 Re2 108.1(2)
C211 P2 Re2 115.8(2)
C311 P3 C321 107.3(3)
C311 P3 C331 102.1(3)
C321 P3 C331 103.0(3)
C311 P3 Re3 115.5(2)
C321 P3 Re3 111.6(2)
C331 P3 Re3 116.0(2)
C112 C111 C116 120.0
C112 C111 P1 117.8(4)
C116 C111 P1 122.1(4)
C113 C112 C111 120.0
C112 C113 C114 120.0
C115 C114 C113 120.0
C114 C115 C116 120.0
C115 C116 C111 120.0
C122 C121 C126 120.0
C122 C121 P1 122.2(4)
C126 C121 P1 117.8(4)
C121 C122 C123 120.0
C124 C123 C122 120.0
C125 C124 C123 120.0
C126 C125 C124 120.0
C125 C126 C121 120.0
C132 C131 C136 120.0
C132 C131 P1 119.1(4)
C136 C131 P1 120.6(4)
C133 C132 C131 120.0
C132 C133 C134 120.0
C135 C134 C133 120.0
C134 C135 C136 120.0
C135 C136 C131 120.0
C212 C211 C216 120.0
C212 C211 P2 120.1(3)
C216 C211 P2 119.9(3)
C211 C212 C213 120.0
C214 C213 C212 120.0
C213 C214 C215 120.0
C216 C215 C214 120.0
C215 C216 C211 120.0
C222 C221 C226 120.0
C222 C221 P2 119.3(4)
C226 C221 P2 120.2(4)
C223 C222 C221 120.0
C222 C223 C224 120.0
C225 C224 C223 120.0
C224 C225 C226 120.0
C225 C226 C221 120.0
C232 C231 C236 120.0
C232 C231 P2 122.0(4)
C236 C231 P2 118.0(4)
C233 C232 C231 120.0
C232 C233 C234 120.0
C235 C234 C233 120.0
C234 C235 C236 120.0
C235 C236 C231 120.0
C312 C311 C316 120.0
C312 C311 P3 124.1(4)
C316 C311 P3 115.9(4)
C311 C312 C313 120.0
C314 C313 C312 120.0
C313 C314 C315 120.0
C316 C315 C314 120.0
C315 C316 C311 120.0
C322 C321 C326 120.0
C322 C321 P3 119.4(4)
C326 C321 P3 120.4(4)
C323 C322 C321 120.0
C322 C323 C324 120.0
C325 C324 C323 120.0
C324 C325 C326 120.0
C325 C326 C321 120.0
C332 C331 C336 120.0
C332 C331 P3 120.0(4)
C336 C331 P3 120.0(4)
C333 C332 C331 120.0
C332 C333 C334 120.0
C335 C334 C333 120.0
C334 C335 C336 120.0
C335 C336 C331 120.0

loop_
_geom_bond_atom_site_label_1
_geom_bond_atom_site_label_2
_geom_bond_distance
Re1 P1 2.504(2)
Re1 Se2 2.5076(9)
Re1 Se6 2.5156(9)
Re1 Se7 2.5186(8)
Re1 Se1 2.5251(9)
Re1 Re6 2.6122(6)
Re1 Re4 2.6359(5)
Re1 Re2 2.6491(5)
Re1 Re3 2.6577(6)
Re2 Se4 2.5085(9)
Re2 Se2 2.5113(9)
Re2 Se3 2.5149(9)
Re2 Se7 2.5170(9)
Re2 P2 2.525(2)
Re2 Re4 2.6249(5)
Re2 Re5 2.6386(6)
Re2 Re3 2.6499(6)
Re3 Se6 2.5036(9)
Re3 Se4 2.5066(9)
Re3 P3 2.511(2)
Re3 Se7 2.5153(9)
Re3 Se5 2.5216(9)
Re3 Re5 2.6144(5)
Re3 Re6 2.6393(5)
Re4 Se2 2.4899(9)
Re4 Se1 2.5102(9)
Re4 Se3 2.5262(9)
Re4 Br4 2.5384(9)
Re4 Br7 2.6186(10)
Re4 Re5 2.6317(6)
Re4 Re6 2.6480(6)
Re5 Se4 2.4888(9)
Re5 Se3 2.5203(10)
Re5 Se5 2.5281(10)
Re5 Br5 2.5378(10)
Re5 Br7 2.6105(9)
Re5 Re6 2.6467(6)
Re6 Se5 2.5055(10)
Re6 Se6 2.5083(9)
Re6 Se1 2.5282(9)
Re6 Br6 2.5640(10)
Re6 Br7 2.6115(9)
P1 C121 1.813(5)
P1 C131 1.814(5)
P1 C111 1.846(5)
P2 C231 1.819(5)
P2 C221 1.839(5)
P2 C211 1.851(4)
P3 C311 1.830(5)
P3 C321 1.851(5)
P3 C331 1.859(5)
C111 C112 1.3900
C111 C116 1.3900
C112 C113 1.3900
C113 C114 1.3900
C114 C115 1.3900
C115 C116 1.3900
C121 C122 1.3900
C121 C126 1.3900
C122 C123 1.3900
C123 C124 1.3900
C124 C125 1.3900
C125 C126 1.3900
C131 C132 1.3900
C131 C136 1.3900
C132 C133 1.3900
C133 C134 1.3900
C134 C135 1.3900
C135 C136 1.3900
C211 C212 1.3900
C211 C216 1.3900
C212 C213 1.3900
C213 C214 1.3900
C214 C215 1.3900
C215 C216 1.3900
C221 C222 1.3900
C221 C226 1.3900
C222 C223 1.3900
C223 C224 1.3900
C224 C225 1.3900
C225 C226 1.3900
C231 C232 1.3900
C231 C236 1.3900
C232 C233 1.3900
C233 C234 1.3900
C234 C235 1.3900
C235 C236 1.3900
C311 C312 1.3900
C311 C316 1.3900
C312 C313 1.3900
C313 C314 1.3900
C314 C315 1.3900
C315 C316 1.3900
C321 C322 1.3900
C321 C326 1.3900
C322 C323 1.3900
C323 C324 1.3900
C324 C325 1.3900
C325 C326 1.3900
C331 C332 1.3900
C331 C336 1.3900
C332 C333 1.3900
C333 C334 1.3900
C334 C335 1.3900
C335 C336 1.3900
